data_7016109
loop_
_publ_author_name
'Clark, J. M.'
'Kociok-K\"ohn, G'
'Harnett, N. J.'
'Hill, M. S.'
'Hill, R.'
'Molloy, K. C.'
'Saponia, H.'
'Stanton, D.'
'Sudlow, A.'

_publ_section_title
;
 Formation of PbS materials from lead xanthate precursors.
;
_journal_issue 26
_journal_name_full 'Dalton transactions (Cambridge, England : 2003)'
_journal_page_first 6893
_journal_page_last 6900
_journal_paper_doi 10.1039/c1dt10273g
_journal_volume 40
_journal_year 2011
_chemical_formula_moiety 'C15 H33 N3 O2 Pb S4'
_chemical_formula_sum 'C15 H33 N3 O2 Pb S4'
_chemical_formula_weight 622.87
_chemical_name_systematic
;
?
;
_space_group_IT_number 14
_symmetry_cell_setting monoclinic
_symmetry_space_group_name_Hall '-P 2ybc'
_symmetry_space_group_name_H-M 'P 1 21/c 1'
_atom_sites_solution_hydrogens geom
_atom_sites_solution_primary direct
_atom_sites_solution_secondary difmap
_audit_creation_method SHELXL-97
_cell_angle_alpha 90.00
_cell_angle_beta 109.177(2)
_cell_angle_gamma 90.00
_cell_formula_units_Z 4
_cell_length_a 13.1961(4)
_cell_length_b 12.4450(4)
_cell_length_c 15.2419(5)
_cell_measurement_reflns_used 23061
_cell_measurement_temperature 150(2)
_cell_measurement_theta_max 27.485
_cell_measurement_theta_min 2.910
_cell_volume 2364.21(13)
_computing_cell_refinement 'HKL Scalepack (Otwinski & Minor, 1997)'
_computing_data_collection 'Collect (Nonius BV, 1997-2000)'
_computing_data_reduction
;
DENZO-SCALEPACK Z. Otwinowski and W. Minor, "
Processing of X-ray Diffraction Data Collected in Oscillation Mode ",
Methods in Enzymology, Volume 276: Macromolecular Crystallography,
part A, p.307-326, 1997,C.W. Carter, Jr. & R. M. Sweet, Eds., Academic Press.
;
_computing_molecular_graphics 'ORTEP3 for Windows - Farrugia, L. J. J. Appl. Crystallogr. 1997, 30, 565'
_computing_publication_material
;
'WinGX publication routines, Farrugia,
L. J., J. Appl. Crystallogr., 1999, 32, 837-838
;
_computing_structure_refinement
;
SHELXL97 -Program for Crystal Structure Analysis (Release 97-2).
Sheldrick, G.M., Institut f\"ur Anorganische Chemie der Universit\"at,
Tammanstrasse 4, D-3400 G\"ottingen, Germany, 1998
;
_computing_structure_solution
;
SIR97- Altomare A., Burla M.C., Camalli M., Cascarano G.L., Giacovazzo C. ,
Guagliardi A., Moliterni A.G.G., Polidori G.,Spagna R.
(1999) J. Appl. Cryst. 32, 115-119
;
_diffrn_ambient_temperature 150(2)
_diffrn_measured_fraction_theta_full 0.996
_diffrn_measured_fraction_theta_max 0.996
_diffrn_measurement_device_type 'Nonius Kappa CCD'
_diffrn_measurement_method '293 2.0 degree images with \f and \w scans'
_diffrn_radiation_monochromator graphite
_diffrn_radiation_source 'fine-focus sealed tube'
_diffrn_radiation_type MoK\a
_diffrn_radiation_wavelength 0.71073
_diffrn_reflns_av_R_equivalents 0.1091
_diffrn_reflns_av_sigmaI/netI 0.0587
_diffrn_reflns_limit_h_max 17
_diffrn_reflns_limit_h_min -17
_diffrn_reflns_limit_k_max 16
_diffrn_reflns_limit_k_min -16
_diffrn_reflns_limit_l_max 19
_diffrn_reflns_limit_l_min -19
_diffrn_reflns_number 34275
_diffrn_reflns_theta_full 27.49
_diffrn_reflns_theta_max 27.49
_diffrn_reflns_theta_min 3.66
_diffrn_standards_decay_% 0
_diffrn_standards_number 0
_exptl_absorpt_coefficient_mu 7.503
_exptl_absorpt_correction_T_max 0.5208
_exptl_absorpt_correction_T_min 0.2118
_exptl_absorpt_correction_type multi-scan
_exptl_absorpt_process_details
;
multi-scan from symmetry-related measurements
Sortav (Blessing 1995)
;
_exptl_crystal_colour colourless
_exptl_crystal_density_diffrn 1.750
_exptl_crystal_density_method 'not measured'
_exptl_crystal_description block
_exptl_crystal_F_000 1224
_exptl_crystal_size_max 0.30
_exptl_crystal_size_mid 0.20
_exptl_crystal_size_min 0.10
_refine_diff_density_max 1.022
_refine_diff_density_min -1.957
_refine_diff_density_rms 0.160
_refine_ls_extinction_method none
_refine_ls_goodness_of_fit_ref 1.031
_refine_ls_hydrogen_treatment constr
_refine_ls_matrix_type full
_refine_ls_number_parameters 233
_refine_ls_number_reflns 5399
_refine_ls_number_restraints 0
_refine_ls_restrained_S_all 1.031
_refine_ls_R_factor_all 0.0694
_refine_ls_R_factor_gt 0.0378
_refine_ls_shift/su_max 0.000
_refine_ls_shift/su_mean 0.000
_refine_ls_structure_factor_coef Fsqd
_refine_ls_weighting_details 'calc w=1/[\s^2^(Fo^2^)+(0.0390P)^2^+1.3994P] where P=(Fo^2^+2Fc^2^)/3'
_refine_ls_weighting_scheme calc
_refine_ls_wR_factor_gt 0.0758
_refine_ls_wR_factor_ref 0.0869
_reflns_number_gt 3855
_reflns_number_total 5399
_reflns_threshold_expression >2sigma(I)
_cod_data_source_file c1dt10273g.txt
_cod_data_source_block shelxl5
_cod_database_code 7016109

loop_
_symmetry_equiv_pos_as_xyz
'x, y, z'
'-x, y+1/2, -z+1/2'
'-x, -y, -z'
'x, -y-1/2, z-1/2'

loop_
_atom_site_label
_atom_site_type_symbol
_atom_site_fract_x
_atom_site_fract_y
_atom_site_fract_z
_atom_site_U_iso_or_equiv
_atom_site_adp_type
_atom_site_occupancy
_atom_site_symmetry_multiplicity
_atom_site_calc_flag
_atom_site_refinement_flags
_atom_site_disorder_assembly
_atom_site_disorder_group
Pb Pb 0.251594(17) 0.324854(18) 0.681024(15) 0.03038(8) Uani 1 1 d . . .
S1 S 0.32650(12) 0.14029(13) 0.59087(12) 0.0376(4) Uani 1 1 d . . .
S2 S 0.13105(16) 0.10839(16) 0.64601(16) 0.0610(6) Uani 1 1 d . . .
S3 S 0.12557(13) 0.41601(16) 0.50854(13) 0.0463(4) Uani 1 1 d . . .
S4 S 0.36514(12) 0.43613(14) 0.57013(12) 0.0412(4) Uani 1 1 d . . .
O1 O 0.2175(3) -0.0328(3) 0.5637(3) 0.0383(10) Uani 1 1 d . . .
O2 O 0.2266(3) 0.4775(4) 0.4023(3) 0.0482(12) Uani 1 1 d . . .
N1 N 0.0974(4) 0.3714(4) 0.7639(4) 0.0349(11) Uani 1 1 d . . .
N2 N 0.2837(4) 0.5185(4) 0.7743(4) 0.0354(11) Uani 1 1 d . . .
N3 N 0.4467(4) 0.3370(4) 0.8252(4) 0.0415(13) Uani 1 1 d . . .
C1 C 0.2231(5) 0.0658(5) 0.6003(4) 0.0309(13) Uani 1 1 d . . .
C2 C 0.1359(5) -0.1066(5) 0.5713(5) 0.0438(16) Uani 1 1 d . . .
H2A H 0.0636 -0.0752 0.5422 0.053 Uiso 1 1 calc R . .
H2B H 0.1459 -0.1215 0.6375 0.053 Uiso 1 1 calc R . .
C3 C 0.1468(6) -0.2089(5) 0.5221(5) 0.0484(17) Uani 1 1 d . . .
H3A H 0.1398 -0.1926 0.4574 0.073 Uiso 1 1 calc R . .
H3B H 0.0904 -0.2594 0.5235 0.073 Uiso 1 1 calc R . .
H3C H 0.2173 -0.2410 0.5533 0.073 Uiso 1 1 calc R . .
C4 C 0.2425(5) 0.4457(5) 0.4906(5) 0.0375(14) Uani 1 1 d . . .
C5 C 0.3167(6) 0.5197(6) 0.3776(5) 0.0508(18) Uani 1 1 d . . .
H5A H 0.3068 0.5030 0.3118 0.061 Uiso 1 1 calc R . .
H5B H 0.3842 0.4857 0.4167 0.061 Uiso 1 1 calc R . .
C6 C 0.3232(6) 0.6394(6) 0.3920(6) 0.057(2) Uani 1 1 d . . .
H6A H 0.2574 0.6730 0.3513 0.085 Uiso 1 1 calc R . .
H6B H 0.3850 0.6677 0.3772 0.085 Uiso 1 1 calc R . .
H6C H 0.3315 0.6556 0.4569 0.085 Uiso 1 1 calc R . .
C7 C 0.1218(5) 0.3003(5) 0.8431(5) 0.0445(17) Uani 1 1 d . . .
H7A H 0.0719 0.3140 0.8773 0.067 Uiso 1 1 calc R . .
H7B H 0.1954 0.3132 0.8839 0.067 Uiso 1 1 calc R . .
H7C H 0.1146 0.2255 0.8217 0.067 Uiso 1 1 calc R . .
C8 C -0.0109(5) 0.3495(6) 0.7002(5) 0.0529(19) Uani 1 1 d . . .
H8A H -0.0169 0.2733 0.6829 0.079 Uiso 1 1 calc R . .
H8B H -0.0245 0.3936 0.6442 0.079 Uiso 1 1 calc R . .
H8C H -0.0636 0.3669 0.7307 0.079 Uiso 1 1 calc R . .
C9 C 0.1054(5) 0.4849(6) 0.7919(5) 0.0456(16) Uani 1 1 d . . .
H9A H 0.0653 0.4959 0.8359 0.055 Uiso 1 1 calc R . .
H9B H 0.0713 0.5299 0.7365 0.055 Uiso 1 1 calc R . .
C10 C 0.2189(6) 0.5212(6) 0.8368(5) 0.0458(17) Uani 1 1 d . . .
H10A H 0.2184 0.5955 0.8598 0.055 Uiso 1 1 calc R . .
H10B H 0.2534 0.4747 0.8911 0.055 Uiso 1 1 calc R . .
C11 C 0.2520(5) 0.6069(5) 0.7062(5) 0.0466(17) Uani 1 1 d . . .
H11A H 0.1766 0.5980 0.6678 0.070 Uiso 1 1 calc R . .
H11B H 0.2972 0.6057 0.6665 0.070 Uiso 1 1 calc R . .
H11C H 0.2610 0.6758 0.7391 0.070 Uiso 1 1 calc R . .
C12 C 0.4000(5) 0.5294(5) 0.8273(5) 0.0411(15) Uani 1 1 d . . .
H12A H 0.4104 0.5917 0.8697 0.049 Uiso 1 1 calc R . .
H12B H 0.4391 0.5444 0.7833 0.049 Uiso 1 1 calc R . .
C13 C 0.4478(6) 0.4308(5) 0.8836(5) 0.0448(16) Uani 1 1 d . . .
H13A H 0.5228 0.4465 0.9222 0.054 Uiso 1 1 calc R . .
H13B H 0.4070 0.4138 0.9259 0.054 Uiso 1 1 calc R . .
C14 C 0.5351(6) 0.3414(6) 0.7851(6) 0.056(2) Uani 1 1 d . . .
H14A H 0.5337 0.4109 0.7544 0.084 Uiso 1 1 calc R . .
H14B H 0.5260 0.2835 0.7396 0.084 Uiso 1 1 calc R . .
H14C H 0.6041 0.3328 0.8348 0.084 Uiso 1 1 calc R . .
C15 C 0.4526(7) 0.2365(7) 0.8756(6) 0.071(2) Uani 1 1 d . . .
H15A H 0.5197 0.2342 0.9281 0.106 Uiso 1 1 calc R . .
H15B H 0.4503 0.1759 0.8339 0.106 Uiso 1 1 calc R . .
H15C H 0.3916 0.2318 0.8988 0.106 Uiso 1 1 calc R . .

loop_
_atom_site_aniso_label
_atom_site_aniso_U_11
_atom_site_aniso_U_22
_atom_site_aniso_U_33
_atom_site_aniso_U_23
_atom_site_aniso_U_13
_atom_site_aniso_U_12
Pb 0.02996(12) 0.03183(13) 0.03320(13) -0.00445(11) 0.01560(9) -0.00329(10)
S1 0.0352(8) 0.0374(8) 0.0467(10) -0.0094(7) 0.0223(7) -0.0055(7)
S2 0.0571(11) 0.0492(11) 0.0977(16) -0.0274(11) 0.0540(12) -0.0172(9)
S3 0.0326(8) 0.0612(11) 0.0491(10) -0.0016(9) 0.0190(8) -0.0041(8)
S4 0.0333(8) 0.0519(10) 0.0423(10) 0.0024(8) 0.0177(7) -0.0041(7)
O1 0.041(2) 0.031(2) 0.048(3) -0.005(2) 0.021(2) -0.0052(19)
O2 0.044(3) 0.060(3) 0.044(3) 0.011(2) 0.019(2) -0.003(2)
N1 0.029(2) 0.039(3) 0.036(3) -0.001(2) 0.010(2) 0.002(2)
N2 0.040(3) 0.031(3) 0.038(3) -0.004(2) 0.017(2) -0.001(2)
N3 0.040(3) 0.042(3) 0.043(3) 0.003(3) 0.015(2) 0.001(2)
C1 0.034(3) 0.032(3) 0.024(3) -0.002(2) 0.006(2) 0.002(2)
C2 0.046(4) 0.035(4) 0.056(4) -0.001(3) 0.025(3) -0.008(3)
C3 0.059(4) 0.038(4) 0.048(4) -0.003(3) 0.017(3) -0.013(3)
C4 0.040(3) 0.037(4) 0.041(4) -0.001(3) 0.020(3) 0.000(3)
C5 0.055(4) 0.056(5) 0.053(4) 0.010(4) 0.034(4) -0.003(4)
C6 0.046(4) 0.053(5) 0.070(6) 0.008(4) 0.018(4) -0.001(4)
C7 0.045(4) 0.048(4) 0.045(4) 0.002(3) 0.020(3) -0.001(3)
C8 0.034(3) 0.074(5) 0.049(4) -0.003(4) 0.011(3) 0.001(3)
C9 0.042(4) 0.047(4) 0.054(4) -0.003(3) 0.025(3) 0.003(3)
C10 0.062(4) 0.041(4) 0.044(4) -0.012(3) 0.030(3) -0.002(3)
C11 0.057(4) 0.030(4) 0.058(5) 0.003(3) 0.026(4) 0.001(3)
C12 0.048(4) 0.040(4) 0.042(4) -0.008(3) 0.024(3) -0.013(3)
C13 0.053(4) 0.047(4) 0.035(4) 0.000(3) 0.015(3) -0.005(3)
C14 0.045(4) 0.060(5) 0.063(5) 0.003(4) 0.019(4) 0.011(3)
C15 0.080(6) 0.058(5) 0.072(6) 0.030(5) 0.024(5) 0.014(5)

loop_
_atom_type_symbol
_atom_type_description
_atom_type_scat_dispersion_real
_atom_type_scat_dispersion_imag
_atom_type_scat_source
C C 0.0033 0.0016 'International Tables Vol C Tables 4.2.6.8 and 6.1.1.4'
H H 0.0000 0.0000 'International Tables Vol C Tables 4.2.6.8 and 6.1.1.4'
O O 0.0106 0.0060 'International Tables Vol C Tables 4.2.6.8 and 6.1.1.4'
N N 0.0061 0.0033 'International Tables Vol C Tables 4.2.6.8 and 6.1.1.4'
S S 0.1246 0.1234 'International Tables Vol C Tables 4.2.6.8 and 6.1.1.4'
Pb Pb -3.3944 10.1111 'International Tables Vol C Tables 4.2.6.8 and 6.1.1.4'

loop_
_geom_angle_atom_site_label_1
_geom_angle_atom_site_label_2
_geom_angle_atom_site_label_3
_geom_angle
_geom_angle_site_symmetry_1
_geom_angle_site_symmetry_3
_geom_angle_publ_flag
N2 Pb N3 66.45(15) . . ?
N2 Pb N1 66.18(15) . . ?
N3 Pb N1 104.74(15) . . ?
N2 Pb S3 94.14(11) . . ?
N3 Pb S3 144.62(12) . . ?
N1 Pb S3 92.52(11) . . ?
N2 Pb S4 82.20(11) . . ?
N3 Pb S4 85.09(12) . . ?
N1 Pb S4 138.36(11) . . ?
S3 Pb S4 62.32(5) . . ?
N2 Pb S1 152.28(11) . . ?
N3 Pb S1 92.56(12) . . ?
N1 Pb S1 139.91(11) . . ?
S3 Pb S1 93.58(5) . . ?
S4 Pb S1 77.96(5) . . ?
N2 Pb S2 146.62(11) . . ?
N3 Pb S2 118.33(12) . . ?
N1 Pb S2 81.25(11) . . ?
S3 Pb S2 94.40(6) . . ?
S4 Pb S2 129.92(5) . . ?
S1 Pb S2 58.79(4) . . ?
C1 S1 Pb 89.1(2) . . ?
C1 S2 Pb 86.9(2) . . ?
C4 S3 Pb 87.1(2) . . ?
C4 S4 Pb 84.1(2) . . ?
C1 O1 C2 119.2(5) . . ?
C4 O2 C5 119.3(5) . . ?
C7 N1 C8 110.0(5) . . ?
C7 N1 C9 111.8(5) . . ?
C8 N1 C9 109.5(5) . . ?
C7 N1 Pb 104.8(4) . . ?
C8 N1 Pb 111.0(4) . . ?
C9 N1 Pb 109.7(4) . . ?
C10 N2 C11 110.3(5) . . ?
C10 N2 C12 111.2(5) . . ?
C11 N2 C12 108.5(5) . . ?
C10 N2 Pb 109.2(4) . . ?
C11 N2 Pb 109.2(4) . . ?
C12 N2 Pb 108.4(3) . . ?
C15 N3 C13 112.0(6) . . ?
C15 N3 C14 109.6(6) . . ?
C13 N3 C14 111.6(5) . . ?
C15 N3 Pb 104.2(4) . . ?
C13 N3 Pb 110.2(4) . . ?
C14 N3 Pb 109.0(4) . . ?
O1 C1 S2 121.0(4) . . ?
O1 C1 S1 113.7(4) . . ?
S2 C1 S1 125.2(4) . . ?
O1 C2 C3 107.4(5) . . ?
O1 C2 H2A 110.2 . . ?
C3 C2 H2A 110.2 . . ?
O1 C2 H2B 110.2 . . ?
C3 C2 H2B 110.2 . . ?
H2A C2 H2B 108.5 . . ?
C2 C3 H3A 109.5 . . ?
C2 C3 H3B 109.5 . . ?
H3A C3 H3B 109.5 . . ?
C2 C3 H3C 109.5 . . ?
H3A C3 H3C 109.5 . . ?
H3B C3 H3C 109.5 . . ?
O2 C4 S4 122.6(4) . . ?
O2 C4 S3 111.9(5) . . ?
S4 C4 S3 125.5(4) . . ?
O2 C5 C6 109.3(6) . . ?
O2 C5 H5A 109.8 . . ?
C6 C5 H5A 109.8 . . ?
O2 C5 H5B 109.8 . . ?
C6 C5 H5B 109.8 . . ?
H5A C5 H5B 108.3 . . ?
C5 C6 H6A 109.5 . . ?
C5 C6 H6B 109.5 . . ?
H6A C6 H6B 109.5 . . ?
C5 C6 H6C 109.5 . . ?
H6A C6 H6C 109.5 . . ?
H6B C6 H6C 109.5 . . ?
N1 C7 H7A 109.5 . . ?
N1 C7 H7B 109.5 . . ?
H7A C7 H7B 109.5 . . ?
N1 C7 H7C 109.5 . . ?
H7A C7 H7C 109.5 . . ?
H7B C7 H7C 109.5 . . ?
N1 C8 H8A 109.5 . . ?
N1 C8 H8B 109.5 . . ?
H8A C8 H8B 109.5 . . ?
N1 C8 H8C 109.5 . . ?
H8A C8 H8C 109.5 . . ?
H8B C8 H8C 109.5 . . ?
N1 C9 C10 112.8(5) . . ?
N1 C9 H9A 109.0 . . ?
C10 C9 H9A 109.0 . . ?
N1 C9 H9B 109.0 . . ?
C10 C9 H9B 109.0 . . ?
H9A C9 H9B 107.8 . . ?
N2 C10 C9 113.8(5) . . ?
N2 C10 H10A 108.8 . . ?
C9 C10 H10A 108.8 . . ?
N2 C10 H10B 108.8 . . ?
C9 C10 H10B 108.8 . . ?
H10A C10 H10B 107.7 . . ?
N2 C11 H11A 109.5 . . ?
N2 C11 H11B 109.5 . . ?
H11A C11 H11B 109.5 . . ?
N2 C11 H11C 109.5 . . ?
H11A C11 H11C 109.5 . . ?
H11B C11 H11C 109.5 . . ?
N2 C12 C13 113.5(5) . . ?
N2 C12 H12A 108.9 . . ?
C13 C12 H12A 108.9 . . ?
N2 C12 H12B 108.9 . . ?
C13 C12 H12B 108.9 . . ?
H12A C12 H12B 107.7 . . ?
N3 C13 C12 112.5(5) . . ?
N3 C13 H13A 109.1 . . ?
C12 C13 H13A 109.1 . . ?
N3 C13 H13B 109.1 . . ?
C12 C13 H13B 109.1 . . ?
H13A C13 H13B 107.8 . . ?
N3 C14 H14A 109.5 . . ?
N3 C14 H14B 109.5 . . ?
H14A C14 H14B 109.5 . . ?
N3 C14 H14C 109.5 . . ?
H14A C14 H14C 109.5 . . ?
H14B C14 H14C 109.5 . . ?
N3 C15 H15A 109.5 . . ?
N3 C15 H15B 109.5 . . ?
H15A C15 H15B 109.5 . . ?
N3 C15 H15C 109.5 . . ?
H15A C15 H15C 109.5 . . ?
H15B C15 H15C 109.5 . . ?

loop_
_geom_bond_atom_site_label_1
_geom_bond_atom_site_label_2
_geom_bond_distance
_geom_bond_site_symmetry_2
_geom_bond_publ_flag
Pb N2 2.759(5) . ?
Pb N3 2.786(5) . ?
Pb N1 2.786(5) . ?
Pb S3 2.8446(19) . ?
Pb S4 2.9468(16) . ?
Pb S1 3.0055(16) . ?
Pb S2 3.0846(18) . ?
S1 C1 1.694(6) . ?
S2 C1 1.673(6) . ?
S3 C4 1.695(6) . ?
S4 C4 1.677(7) . ?
O1 C1 1.339(7) . ?
O1 C2 1.450(7) . ?
O2 C4 1.350(8) . ?
O2 C5 1.459(7) . ?
N1 C7 1.444(8) . ?
N1 C8 1.465(8) . ?
N1 C9 1.470(8) . ?
N2 C10 1.475(8) . ?
N2 C11 1.476(8) . ?
N2 C12 1.487(8) . ?
N3 C15 1.458(9) . ?
N3 C13 1.465(8) . ?
N3 C14 1.486(9) . ?
C2 C3 1.509(9) . ?
C2 H2A 0.9900 . ?
C2 H2B 0.9900 . ?
C3 H3A 0.9800 . ?
C3 H3B 0.9800 . ?
C3 H3C 0.9800 . ?
C5 C6 1.504(10) . ?
C5 H5A 0.9900 . ?
C5 H5B 0.9900 . ?
C6 H6A 0.9800 . ?
C6 H6B 0.9800 . ?
C6 H6C 0.9800 . ?
C7 H7A 0.9800 . ?
C7 H7B 0.9800 . ?
C7 H7C 0.9800 . ?
C8 H8A 0.9800 . ?
C8 H8B 0.9800 . ?
C8 H8C 0.9800 . ?
C9 C10 1.497(9) . ?
C9 H9A 0.9900 . ?
C9 H9B 0.9900 . ?
C10 H10A 0.9900 . ?
C10 H10B 0.9900 . ?
C11 H11A 0.9800 . ?
C11 H11B 0.9800 . ?
C11 H11C 0.9800 . ?
C12 C13 1.511(9) . ?
C12 H12A 0.9900 . ?
C12 H12B 0.9900 . ?
C13 H13A 0.9900 . ?
C13 H13B 0.9900 . ?
C14 H14A 0.9800 . ?
C14 H14B 0.9800 . ?
C14 H14C 0.9800 . ?
C15 H15A 0.9800 . ?
C15 H15B 0.9800 . ?
C15 H15C 0.9800 . ?
